data_4100176
_journal_name_full 'Journal of the American Chemical Society'
_journal_paper_doi 10.1021/ja050521s
_journal_year 2005
_chemical_formula_sum 'C26 H38 O2 Sn2 Yb2'
_chemical_formula_weight 966.02
_space_group_IT_number 14
_symmetry_cell_setting monoclinic
_symmetry_space_group_name_Hall '-P 2yn'
_symmetry_space_group_name_H-M 'P 1 21/n 1'
_cell_angle_alpha 90.00
_cell_angle_beta 98.53(2)
_cell_angle_gamma 90.00
_cell_formula_units_Z 2
_cell_length_a 8.288(2)
_cell_length_b 16.180(6)
_cell_length_c 10.394(2)
_cell_measurement_temperature 133(2)
_cell_volume 1378(1)
_diffrn_ambient_temperature 133(2)
_exptl_crystal_density_diffrn 2.327
_cod_depositor_comments
;
The following automatic conversions were performed:
'_symmetry_cell_setting' value 'Monoclinic' changed to 'monoclinic'
according to '/home/saulius/struct/CIF-dictionaries/cif_core.dic'
dictionary named 'cif_core.dic' version 2.4.1 from 2010-06-29.

Automatic conversion script
Id: cif_fix_enum 1527 2010-12-29 10:47:43Z saulius 
;
_cod_original_sg_symbol_H-M 'P 21/n'
_cod_database_code 4100176

loop_
_symmetry_equiv_pos_as_xyz
'x, y, z'
'-x+1/2, y+1/2, -z+1/2'
'-x, -y, -z'
'x-1/2, -y-1/2, z-1/2'

loop_
_atom_site_label
_atom_site_type_symbol
_atom_site_fract_x
_atom_site_fract_y
_atom_site_fract_z
_atom_site_U_iso_or_equiv
_atom_site_adp_type
_atom_site_occupancy
_atom_site_symmetry_multiplicity
_atom_site_calc_flag
_atom_site_refinement_flags
_atom_site_disorder_assembly
_atom_site_disorder_group
Yb1 Yb 0.577614(15) 0.475335(8) 0.656374(13) 0.01565(5) Uani 1 1 d . . .
Sn1 Sn 0.30422(3) 0.662370(13) 0.61070(2) 0.01990(6) Uani 1 1 d . . .
O1 O 0.4106(2) 0.56251(13) 0.5445(2) 0.0178(4) Uani 1 1 d . . .
C1 C 0.7367(4) 0.5930(2) 0.8089(4) 0.0271(8) Uani 1 1 d . . .
H1A H 0.6737 0.6306 0.8510 0.032 Uiso 1 1 calc R . .
C2 C 0.7803(4) 0.6028(2) 0.6842(4) 0.0277(8) Uani 1 1 d . . .
H2A H 0.7532 0.6486 0.6278 0.033 Uiso 1 1 calc R . .
C3 C 0.8709(4) 0.5332(2) 0.6575(4) 0.0273(8) Uani 1 1 d . . .
H3A H 0.9158 0.5232 0.5800 0.033 Uiso 1 1 calc R . .
C4 C 0.8829(4) 0.4810(2) 0.7669(4) 0.0309(8) Uani 1 1 d . . .
H4A H 0.9370 0.4291 0.7756 0.037 Uiso 1 1 calc R . .
C5 C 0.8021(4) 0.5183(2) 0.8603(4) 0.0303(8) Uani 1 1 d . . .
H5A H 0.7932 0.4967 0.9440 0.036 Uiso 1 1 calc R . .
C6 C 0.4402(5) 0.4171(2) 0.8505(4) 0.0324(8) Uani 1 1 d . . .
H6A H 0.4357 0.4540 0.9210 0.039 Uiso 1 1 calc R . .
C7 C 0.5659(4) 0.3609(2) 0.8391(3) 0.0285(8) Uani 1 1 d . . .
H7A H 0.6611 0.3526 0.9009 0.034 Uiso 1 1 calc R . .
C8 C 0.5263(4) 0.3191(2) 0.7209(4) 0.0273(8) Uani 1 1 d . . .
H8A H 0.5903 0.2777 0.6877 0.033 Uiso 1 1 calc R . .
C9 C 0.3743(4) 0.3493(2) 0.6595(4) 0.0306(8) Uani 1 1 d . . .
H9A H 0.3175 0.3317 0.5779 0.037 Uiso 1 1 calc R . .
C10 C 0.3225(4) 0.4096(2) 0.7397(4) 0.0323(8) Uani 1 1 d . . .
H10A H 0.2241 0.4404 0.7223 0.039 Uiso 1 1 calc R . .
C11 C 0.4650(4) 0.7656(2) 0.6092(4) 0.0309(8) Uani 1 1 d . . .
H11A H 0.4952 0.7718 0.5220 0.046 Uiso 1 1 calc R . .
H11B H 0.5634 0.7563 0.6723 0.046 Uiso 1 1 calc R . .
H11C H 0.4100 0.8158 0.6324 0.046 Uiso 1 1 calc R . .
C12 C 0.2625(4) 0.6317(2) 0.8028(3) 0.0279(8) Uani 1 1 d . . .
H12A H 0.1626 0.5988 0.7982 0.042 Uiso 1 1 calc R . .
H12B H 0.2507 0.6826 0.8518 0.042 Uiso 1 1 calc R . .
H12C H 0.3551 0.5998 0.8466 0.042 Uiso 1 1 calc R . .
C13 C 0.0889(4) 0.6856(2) 0.4765(3) 0.0267(7) Uani 1 1 d . . .
H13A H 0.0211 0.6357 0.4669 0.040 Uiso 1 1 calc R . .
H13B H 0.1188 0.7009 0.3919 0.040 Uiso 1 1 calc R . .
H13C H 0.0276 0.7309 0.5090 0.040 Uiso 1 1 calc R . .

loop_
_atom_site_aniso_label
_atom_site_aniso_U_11
_atom_site_aniso_U_22
_atom_site_aniso_U_33
_atom_site_aniso_U_23
_atom_site_aniso_U_13
_atom_site_aniso_U_12
Yb1 0.01662(7) 0.01488(7) 0.01555(8) 0.00032(5) 0.00273(5) -0.00027(5)
Sn1 0.02294(11) 0.01753(11) 0.01924(12) -0.00198(9) 0.00311(9) 0.00396(9)
O1 0.0187(10) 0.0164(10) 0.0186(12) -0.0010(9) 0.0039(9) 0.0030(8)
C1 0.0257(17) 0.0262(18) 0.028(2) -0.0107(15) 0.0012(14) -0.0028(14)
C2 0.0266(17) 0.0233(17) 0.031(2) 0.0035(15) -0.0042(15) -0.0073(14)
C3 0.0191(16) 0.0352(19) 0.0290(19) -0.0067(16) 0.0084(14) -0.0083(14)
C4 0.0180(16) 0.0238(17) 0.049(2) 0.0007(17) -0.0010(15) 0.0007(13)
C5 0.0290(18) 0.037(2) 0.0225(19) 0.0019(16) -0.0056(15) -0.0077(16)
C6 0.044(2) 0.0299(18) 0.028(2) -0.0005(16) 0.0197(17) -0.0069(16)
C7 0.0349(19) 0.0272(18) 0.0223(18) 0.0056(15) 0.0000(15) -0.0070(15)
C8 0.0357(19) 0.0177(16) 0.030(2) 0.0064(14) 0.0101(16) -0.0013(14)
C9 0.0348(19) 0.0298(19) 0.027(2) 0.0056(15) 0.0031(16) -0.0111(15)
C10 0.0246(18) 0.0293(18) 0.046(2) 0.0127(17) 0.0146(16) -0.0010(14)
C11 0.040(2) 0.0197(17) 0.031(2) -0.0069(15) 0.0019(16) -0.0044(15)
C12 0.0366(19) 0.0288(18) 0.0190(18) -0.0004(14) 0.0064(15) 0.0060(15)
C13 0.0269(17) 0.0280(18) 0.0249(19) 0.0008(14) 0.0025(14) 0.0070(14)

loop_
_geom_bond_atom_site_label_1
_geom_bond_atom_site_label_2
_geom_bond_distance
_geom_bond_site_symmetry_2
_geom_bond_publ_flag
Yb1 O1 2.187(2) . ?
Yb1 O1 2.191(2) 3_666 ?
Yb1 C3 2.603(3) . ?
Yb1 C4 2.621(4) . ?
Yb1 C10 2.626(3) . ?
Yb1 C6 2.633(3) . ?
Yb1 C9 2.648(3) . ?
Yb1 C2 2.649(3) . ?
Yb1 C7 2.665(3) . ?
Yb1 C8 2.666(3) . ?
Yb1 C1 2.694(3) . ?
Yb1 C5 2.696(3) . ?
Sn1 O1 2.010(2) . ?
Sn1 C13 2.129(3) . ?
Sn1 C12 2.135(3) . ?
Sn1 C11 2.138(3) . ?
Sn1 Yb1 3.7994(7) 3_666 ?
O1 Yb1 2.191(2) 3_666 ?
C1 C5 1.398(5) . ?
C1 C2 1.406(5) . ?
C2 C3 1.404(5) . ?
C3 C4 1.407(5) . ?
C4 C5 1.396(5) . ?
C6 C10 1.400(6) . ?
C6 C7 1.401(5) . ?
C7 C8 1.399(5) . ?
C8 C9 1.413(5) . ?
C9 C10 1.392(5) . ?
